data_7239945
loop_
_publ_author_name
'Svensson, Fredric G.'
'Daniel, Geoffrey'
'Tai, Cheuk-Wai'
'Seisenbaeva, Gulaim A.'
'Kessler, Vadim G.'

_publ_section_title
;
 Titanium phosphonate oxo-alkoxide &#x201C;clusters&#x201D;: solution
 stability and facile hydrolytic transformation into nano titania
;
_journal_issue 12
_journal_name_full 'RSC Advances'
_journal_page_first 6873
_journal_page_last 6883
_journal_paper_doi 10.1039/C9RA10691J
_journal_volume 10
_journal_year 2020
_chemical_formula_sum 'C28 H69 O16 P Ti4'
_chemical_formula_weight 884.40
_space_group_IT_number 2
_space_group_name_Hall '-P 1'
_space_group_name_H-M_alt 'P -1'
_symmetry_cell_setting triclinic
_symmetry_space_group_name_H-M 'P -1'
_atom_sites_solution_hydrogens geom
_atom_sites_solution_primary direct
_atom_sites_solution_secondary difmap
_audit_creation_method SHELXL-97
_audit_update_record
;
2018-10-12 deposited with the CCDC.	2020-02-10 downloaded from the CCDC.
;
_cell_angle_alpha 98.141(6)
_cell_angle_beta 90.067(6)
_cell_angle_gamma 116.790(5)
_cell_formula_units_Z 2
_cell_length_a 10.918(5)
_cell_length_b 11.667(6)
_cell_length_c 19.845(10)
_cell_measurement_reflns_used 7538
_cell_measurement_temperature 296(2)
_cell_measurement_theta_max 28.18
_cell_measurement_theta_min 2.38
_cell_volume 2227.7(19)
_computing_cell_refinement 'Bruker SAINT'
_computing_data_collection 'Bruker APEX2'
_computing_data_reduction 'Bruker SAINT'
_computing_molecular_graphics 'Bruker SHELXTL'
_computing_publication_material 'Bruker SHELXTL'
_computing_structure_refinement 'SHELXL-97 (Sheldrick, 2008)'
_computing_structure_solution 'SHELXS-97 (Sheldrick, 2008)'
_diffrn_ambient_temperature 296(2)
_diffrn_measured_fraction_theta_full 0.982
_diffrn_measured_fraction_theta_max 0.982
_diffrn_measurement_device_type 'Bruker SMART APEX-II CCD'
_diffrn_measurement_method 'Omega scan'
_diffrn_radiation_monochromator graphite
_diffrn_radiation_source 'fine-focus sealed tube'
_diffrn_radiation_type MoK\a
_diffrn_radiation_wavelength 0.71073
_diffrn_reflns_av_R_equivalents 0.0695
_diffrn_reflns_av_sigmaI/netI 0.0805
_diffrn_reflns_limit_h_max 12
_diffrn_reflns_limit_h_min -12
_diffrn_reflns_limit_k_max 13
_diffrn_reflns_limit_k_min -13
_diffrn_reflns_limit_l_max 23
_diffrn_reflns_limit_l_min -23
_diffrn_reflns_number 20031
_diffrn_reflns_theta_full 25.02
_diffrn_reflns_theta_max 25.02
_diffrn_reflns_theta_min 2.27
_exptl_absorpt_coefficient_mu 0.784
_exptl_absorpt_correction_T_max 0.9257
_exptl_absorpt_correction_T_min 0.8526
_exptl_absorpt_correction_type empirical
_exptl_absorpt_process_details 'Bruker SADABS'
_exptl_crystal_colour colorless
_exptl_crystal_density_diffrn 1.318
_exptl_crystal_density_meas ?
_exptl_crystal_density_method 'not measured'
_exptl_crystal_description block
_exptl_crystal_F_000 936
_exptl_crystal_size_max 0.21
_exptl_crystal_size_mid 0.14
_exptl_crystal_size_min 0.10
_refine_diff_density_max 0.801
_refine_diff_density_min -0.682
_refine_diff_density_rms 0.083
_refine_ls_extinction_method none
_refine_ls_goodness_of_fit_ref 0.843
_refine_ls_hydrogen_treatment mixed
_refine_ls_matrix_type full
_refine_ls_number_parameters 571
_refine_ls_number_reflns 7704
_refine_ls_number_restraints 999
_refine_ls_restrained_S_all 0.876
_refine_ls_R_factor_all 0.1383
_refine_ls_R_factor_gt 0.0947
_refine_ls_shift/su_max 0.001
_refine_ls_shift/su_mean 0.000
_refine_ls_structure_factor_coef Fsqd
_refine_ls_weighting_details 'calc w=1/[\s^2^(Fo^2^)+(0.0228P)^2^+14.0000P] where P=(Fo^2^+2Fc^2^)/3'
_refine_ls_weighting_scheme calc
_refine_ls_wR_factor_gt 0.2007
_refine_ls_wR_factor_ref 0.2175
_reflns_number_gt 4722
_reflns_number_total 7704
_reflns_threshold_expression >2sigma(I)
_cod_data_source_file c9ra10691j2.cif
_cod_data_source_block tipbunw
_cod_depositor_comments
;
The following automatic conversions were performed:

data item '_exptl_absorpt_correction_type' value 'Empirical' was
changed to 'empirical' in accordance with the
/home/data/users/saulius/crontab/automatic-downloads/rss-feeds/RSC/lib/dictionaries/cif_core.dic
dictionary named 'cif_core.dic' version 2.4.2 last updated on
2011-04-26.

data item '_symmetry_cell_setting' value 'Triclinic' was changed to
'triclinic' in accordance with the
/home/data/users/saulius/crontab/automatic-downloads/rss-feeds/RSC/lib/dictionaries/cif_core.dic
dictionary named 'cif_core.dic' version 2.4.2 last updated on
2011-04-26.

data item '_exptl_crystal_density_meas' value 'not measured' was
changed to '?' -- the value is perceived as not measured.

Automatic conversion script
Id: cif_fix_values 7556 2019-12-06 15:28:31Z antanas 

 Adding full bibliography for 7239942--7239948.cif.
;
_cod_original_cell_volume 2227.9(18)
_cod_original_sg_symbol_H-M P-1
_cod_database_code 7239945

loop_
_symmetry_equiv_pos_as_xyz
'x, y, z'
'-x, -y, -z'

loop_
_atom_site_label
_atom_site_type_symbol
_atom_site_fract_x
_atom_site_fract_y
_atom_site_fract_z
_atom_site_U_iso_or_equiv
_atom_site_adp_type
_atom_site_occupancy
_atom_site_symmetry_multiplicity
_atom_site_calc_flag
_atom_site_refinement_flags
_atom_site_disorder_assembly
_atom_site_disorder_group
Ti1 Ti 0.67805(13) 0.85493(12) 0.16558(6) 0.0630(4) Uani 1 1 d U . .
Ti2 Ti 0.74915(13) 0.62479(12) 0.19108(6) 0.0641(4) Uani 1 1 d U . .
Ti3 Ti 0.88854(13) 0.89703(12) 0.29063(7) 0.0680(4) Uani 1 1 d U . .
Ti4 Ti 0.4995(2) 0.6494(2) 0.26044(11) 0.0624(7) Uani 0.548(3) 1 d PU . .
P1 P 0.7353(2) 0.6378(2) 0.34576(10) 0.0758(6) Uani 1 1 d U . .
O1 O 0.7032(4) 0.7646(4) 0.2418(2) 0.0555(9) Uani 1 1 d U . .
O2 O 0.7376(5) 0.7209(5) 0.1199(2) 0.0697(11) Uani 1 1 d U . .
O3 O 0.8703(5) 0.9734(4) 0.2113(2) 0.0731(11) Uani 1 1 d U . .
O4 O 0.6300(9) 0.9739(9) 0.2076(5) 0.077(2) Uani 0.548(3) 1 d PDU . .
O5 O 0.5091(10) 0.7434(9) 0.1228(5) 0.082(2) Uani 0.548(3) 1 d PU . .
O7 O 0.9330(5) 0.7706(5) 0.2253(2) 0.0737(12) Uani 1 1 d DU . .
O8 O 0.8083(6) 0.5193(6) 0.1452(3) 0.0957(17) Uani 1 1 d U . .
O9 O 0.7479(6) 0.5631(5) 0.2791(2) 0.0854(14) Uani 1 1 d U . .
O10 O 0.5549(6) 0.5209(6) 0.1934(4) 0.0999(16) Uani 1 1 d U . .
O11 O 0.8540(6) 0.7748(5) 0.3571(2) 0.0849(14) Uani 1 1 d U . .
O12 O 0.8010(6) 0.9732(6) 0.3447(3) 0.1032(16) Uani 1 1 d U . .
O13 O 1.0603(5) 1.0025(6) 0.3186(3) 0.1009(17) Uani 1 1 d U . .
O16 O 0.3280(8) 0.5208(7) 0.2581(5) 0.071(2) Uani 0.548(3) 1 d PU . .
C0C C 0.7458(12) 0.5560(9) 0.4135(4) 0.100(2) Uani 1 1 d U . .
C7 C 1.0719(18) 0.7853(19) 0.2099(10) 0.090(4) Uani 0.538(8) 1 d PU . .
C4 C 0.5115(12) 0.9877(12) 0.2310(6) 0.134(3) Uani 1 1 d DU . .
C14 C 0.5009(17) 0.8781(15) 0.3723(8) 0.074(2) Uani 0.548(3) 1 d PU . .
C5 C 0.3873(12) 0.6335(12) 0.1108(6) 0.137(4) Uani 1 1 d U . .
C1A C 0.6250(14) 0.4173(10) 0.4024(5) 0.146(4) Uani 1 1 d U . .
H1AA H 0.6299 0.3726 0.4386 0.219 Uiso 1 1 calc R . .
H1AB H 0.6303 0.3708 0.3595 0.219 Uiso 1 1 calc R . .
H1AC H 0.5395 0.4222 0.4024 0.219 Uiso 1 1 calc R . .
C2 C 0.7281(9) 0.6773(9) 0.0471(4) 0.092(2) Uani 1 1 d U . .
H2A H 0.6705 0.7052 0.0237 0.111 Uiso 1 1 calc R . .
H2B H 0.6860 0.5831 0.0380 0.111 Uiso 1 1 calc R . .
C8 C 0.8244(14) 0.4028(12) 0.1349(8) 0.179(6) Uani 1 1 d U . .
H8A H 0.8213 0.3742 0.1788 0.214 Uiso 1 1 calc R . .
H8B H 0.7461 0.3358 0.1060 0.214 Uiso 1 1 calc R . .
C13 C 1.242(5) 1.131(6) 0.336(3) 0.196(14) Uani 0.40(3) 1 d PU . .
C81 C 0.9383(13) 0.4108(12) 0.1073(6) 0.143(4) Uani 1 1 d U . .
H81A H 0.9384 0.3278 0.1031 0.215 Uiso 1 1 calc R . .
H81B H 1.0172 0.4748 0.1359 0.215 Uiso 1 1 calc R . .
H81C H 0.9415 0.4354 0.0630 0.215 Uiso 1 1 calc R . .
C71 C 1.1598(15) 0.789(3) 0.1933(13) 0.149(7) Uani 0.538(8) 1 d PDU . .
C6 C 0.6546(11) 0.9895(10) 0.0509(5) 0.114(3) Uani 1 1 d U . .
C101 C 0.4417(11) 0.3173(10) 0.1253(5) 0.113(3) Uani 1 1 d U . .
C41 C 0.5787(15) 1.1116(14) 0.2666(7) 0.170(4) Uani 1 1 d U . .
H41A H 0.5141 1.1456 0.2761 0.255 Uiso 1 1 calc R . .
H41B H 0.6482 1.1659 0.2398 0.255 Uiso 1 1 calc R . .
H41C H 0.6209 1.1103 0.3087 0.255 Uiso 1 1 calc R . .
C121 C 0.8516(16) 1.1531(14) 0.4161(7) 0.174(4) Uani 1 1 d U . .
H12A H 0.8731 1.1989 0.4621 0.261 Uiso 1 1 calc R . .
H12B H 0.7716 1.1545 0.3969 0.261 Uiso 1 1 calc R . .
H12C H 0.9279 1.1942 0.3893 0.261 Uiso 1 1 calc R . .
C61 C 0.7507(13) 1.0299(10) -0.0030(5) 0.131(4) Uani 1 1 d U . .
H61A H 0.7203 1.0713 -0.0330 0.197 Uiso 1 1 calc R . .
H61B H 0.7536 0.9550 -0.0285 0.197 Uiso 1 1 calc R . .
H61C H 0.8409 1.0900 0.0174 0.197 Uiso 1 1 calc R . .
C10A C 0.4900(14) 0.3834(13) 0.1958(8) 0.077(3) Uani 0.538(8) 1 d PU . .
C1B C 0.7364(15) 0.6325(11) 0.4816(4) 0.144(4) Uani 1 1 d U . .
H1BA H 0.7425 0.5899 0.5185 0.216 Uiso 1 1 calc R . .
H1BB H 0.6502 0.6359 0.4810 0.216 Uiso 1 1 calc R . .
H1BC H 0.8106 0.7192 0.4876 0.216 Uiso 1 1 calc R . .
C131 C 1.183(5) 1.024(5) 0.412(2) 0.177(12) Uani 0.40(3) 1 d PU . .
C12 C 0.8255(15) 1.0245(13) 0.4162(7) 0.152(3) Uani 1 1 d U . .
H12D H 0.7456 0.9788 0.4408 0.183 Uiso 1 1 calc R . .
H12E H 0.9042 1.0199 0.4360 0.183 Uiso 1 1 calc R . .
Ti4A Ti 0.5740(3) 0.7941(3) 0.31072(14) 0.0672(8) Uani 0.452(3) 1 d PU . .
C3 C 0.9504(9) 1.1056(8) 0.2028(5) 0.103(3) Uani 1 1 d U . .
H3A H 0.9859 1.1593 0.2472 0.124 Uiso 1 1 calc R . .
H3B H 0.8930 1.1355 0.1811 0.124 Uiso 1 1 calc R . .
O16A O 0.4125(12) 0.6613(11) 0.2786(6) 0.0753(19) Uani 0.452(3) 1 d PU . .
C31 C 1.0642(11) 1.1186(12) 0.1613(6) 0.145(5) Uani 1 1 d U . .
H31A H 1.1180 1.2083 0.1566 0.218 Uiso 1 1 calc R . .
H31B H 1.0288 1.0673 0.1170 0.218 Uiso 1 1 calc R . .
H31C H 1.1209 1.0889 0.1828 0.218 Uiso 1 1 calc R . .
C1C C 0.8821(14) 0.5510(13) 0.4142(6) 0.150(4) Uani 1 1 d U . .
H1CA H 0.8881 0.5075 0.4507 0.225 Uiso 1 1 calc R . .
H1CB H 0.9561 0.6380 0.4208 0.225 Uiso 1 1 calc R . .
H1CC H 0.8885 0.5045 0.3715 0.225 Uiso 1 1 calc R . .
C51 C 0.3263(14) 0.6744(14) 0.0669(7) 0.160(5) Uani 1 1 d U . .
H51A H 0.2700 0.6028 0.0322 0.240 Uiso 1 1 calc R . .
H51B H 0.3957 0.7419 0.0459 0.240 Uiso 1 1 calc R . .
H51C H 0.2701 0.7075 0.0912 0.240 Uiso 1 1 calc R . .
C141 C 0.397(2) 0.780(2) 0.4306(10) 0.116(5) Uani 0.548(3) 1 d PU . .
C161 C 0.198(2) 0.448(2) 0.3401(10) 0.252(11) Uani 1 1 d U . .
H16A H 0.1031 0.3907 0.3448 0.378 Uiso 1 1 calc R . .
H16B H 0.2324 0.5172 0.3785 0.378 Uiso 1 1 calc R . .
H16C H 0.2506 0.4007 0.3385 0.378 Uiso 1 1 calc R . .
C16 C 0.2075(14) 0.4928(14) 0.2889(9) 0.171(6) Uani 1 1 d U . .
O5A O 0.4892(9) 0.7161(9) 0.1740(5) 0.0572(16) Uani 0.452(3) 1 d PU . .
C14A C 0.385(2) 0.8402(19) 0.4103(10) 0.082(3) Uani 0.452(3) 1 d PU . .
C71C C 1.113(2) 0.722(2) 0.2626(13) 0.108(5) Uani 0.462(8) 1 d PU . .
O14A O 0.5073(14) 0.8398(12) 0.3833(7) 0.078(2) Uani 0.452(3) 1 d PU . .
C7C C 1.046(2) 0.728(3) 0.2482(13) 0.095(5) Uani 0.462(8) 1 d PU . .
C14B C 0.394(3) 0.802(3) 0.4743(13) 0.131(8) Uani 0.452(3) 1 d PU . .
C13C C 1.171(3) 1.086(3) 0.3578(16) 0.165(10) Uani 0.60(3) 1 d PU . .
C13D C 1.275(3) 1.097(3) 0.3828(17) 0.182(11) Uani 0.60(3) 1 d PU . .
C21 C 0.8657(11) 0.7313(12) 0.0212(5) 0.121(4) Uani 1 1 d U . .
H21A H 0.8584 0.7008 -0.0269 0.182 Uiso 1 1 calc R . .
H21B H 0.9225 0.7037 0.0445 0.182 Uiso 1 1 calc R . .
H21C H 0.9062 0.8245 0.0292 0.182 Uiso 1 1 calc R . .
O14 O 0.4694(10) 0.7667(9) 0.3166(4) 0.0714(15) Uani 0.548(3) 1 d PU . .
O4A O 0.5845(11) 0.9058(11) 0.2400(6) 0.0709(18) Uani 0.452(3) 1 d PU . .
O6A O 0.7133(13) 0.9690(13) 0.1059(6) 0.090(3) Uani 0.538(8) 1 d PU . .
O15B O 0.6146(15) 0.6804(14) 0.3584(7) 0.087(2) Uani 0.452(3) 1 d PU . .
O6B O 0.6847(14) 0.8930(13) 0.0817(6) 0.077(3) Uani 0.462(8) 1 d PU . .
O15A O 0.5829(12) 0.6132(11) 0.3378(5) 0.084(2) Uani 0.548(3) 1 d PU . .
C10B C 0.574(2) 0.4985(18) 0.1518(9) 0.082(3) Uani 0.462(8) 1 d PU . .

loop_
_atom_site_aniso_label
_atom_site_aniso_U_11
_atom_site_aniso_U_22
_atom_site_aniso_U_33
_atom_site_aniso_U_23
_atom_site_aniso_U_13
_atom_site_aniso_U_12
Ti1 0.0607(7) 0.0625(7) 0.0698(8) 0.0118(6) 0.0159(6) 0.0311(6)
Ti2 0.0738(8) 0.0643(7) 0.0597(7) -0.0024(6) 0.0063(6) 0.0398(6)
Ti3 0.0587(7) 0.0616(7) 0.0752(8) -0.0043(6) 0.0015(6) 0.0243(6)
Ti4 0.0615(13) 0.0590(12) 0.0652(13) 0.0098(9) 0.0171(10) 0.0263(10)
P1 0.0926(14) 0.0796(13) 0.0585(11) 0.0058(9) -0.0013(10) 0.0435(11)
O1 0.0517(19) 0.055(2) 0.056(2) 0.0015(16) 0.0076(16) 0.0230(16)
O2 0.074(3) 0.092(3) 0.054(2) 0.002(2) 0.013(2) 0.051(3)
O3 0.055(2) 0.062(2) 0.088(3) 0.012(2) 0.013(2) 0.015(2)
O4 0.074(5) 0.069(4) 0.100(6) 0.024(4) 0.020(4) 0.039(4)
O5 0.074(4) 0.086(5) 0.081(4) 0.016(4) 0.004(4) 0.030(3)
O7 0.060(2) 0.087(3) 0.079(3) -0.005(2) 0.007(2) 0.043(2)
O8 0.123(4) 0.111(4) 0.080(3) -0.010(3) 0.004(3) 0.084(4)
O9 0.116(4) 0.066(3) 0.067(3) 0.000(2) 0.000(3) 0.039(3)
O10 0.093(3) 0.078(3) 0.120(5) 0.004(3) 0.011(3) 0.035(3)
O11 0.106(4) 0.078(3) 0.063(3) -0.010(2) -0.017(3) 0.041(3)
O12 0.111(3) 0.132(4) 0.079(3) -0.018(3) 0.004(3) 0.076(3)
O13 0.064(3) 0.099(4) 0.107(4) -0.004(3) -0.013(3) 0.014(3)
O16 0.062(4) 0.049(3) 0.104(6) 0.027(4) 0.028(3) 0.023(3)
C0C 0.147(8) 0.094(5) 0.073(4) 0.008(4) -0.009(5) 0.068(5)
C7 0.073(6) 0.106(11) 0.112(12) 0.003(8) 0.005(7) 0.062(7)
C4 0.155(9) 0.135(7) 0.164(9) 0.029(6) 0.054(7) 0.110(7)
C14 0.074(2) 0.074(2) 0.073(2) 0.0110(10) 0.0068(11) 0.0343(13)
C5 0.098(7) 0.141(9) 0.117(7) 0.027(6) -0.028(5) 0.004(5)
C1A 0.205(10) 0.100(6) 0.105(7) 0.035(5) -0.002(8) 0.039(7)
C2 0.103(6) 0.131(7) 0.058(4) 0.001(4) 0.018(4) 0.070(6)
C8 0.149(9) 0.149(9) 0.240(14) -0.077(9) 0.010(9) 0.100(8)
C13 0.087(17) 0.21(3) 0.20(3) -0.01(2) -0.046(16) 0.006(17)
C81 0.143(4) 0.143(4) 0.144(4) 0.0210(12) 0.0116(11) 0.066(2)
C71 0.084(10) 0.189(17) 0.163(14) 0.024(12) 0.059(11) 0.055(11)
C6 0.127(8) 0.127(7) 0.116(7) 0.068(6) 0.029(5) 0.068(6)
C101 0.113(3) 0.113(3) 0.113(3) 0.0162(11) 0.0083(11) 0.0505(15)
C41 0.171(4) 0.169(4) 0.171(4) 0.0257(12) 0.0137(11) 0.079(2)
C121 0.174(5) 0.174(4) 0.174(5) 0.0266(13) 0.0130(11) 0.079(2)
C61 0.174(11) 0.116(8) 0.106(7) 0.053(6) 0.041(7) 0.057(8)
C10A 0.070(7) 0.064(5) 0.100(7) 0.000(5) 0.009(6) 0.037(5)
C1B 0.249(14) 0.149(9) 0.055(4) 0.010(5) 0.004(6) 0.109(10)
C131 0.126(19) 0.19(3) 0.17(2) -0.041(17) -0.077(17) 0.049(18)
C12 0.152(4) 0.153(4) 0.151(4) 0.0222(12) 0.0116(11) 0.0696(18)
Ti4A 0.0639(16) 0.0688(16) 0.0648(16) 0.0062(12) 0.0149(12) 0.0280(13)
C3 0.086(6) 0.085(5) 0.121(7) 0.031(5) 0.019(5) 0.019(4)
O16A 0.064(4) 0.075(4) 0.081(5) 0.015(3) 0.019(3) 0.026(3)
C31 0.096(7) 0.165(11) 0.157(10) 0.079(9) 0.053(7) 0.029(7)
C1C 0.185(9) 0.179(11) 0.136(9) 0.036(8) -0.013(8) 0.124(9)
C51 0.144(10) 0.189(13) 0.152(11) 0.033(9) -0.017(8) 0.078(10)
C141 0.156(13) 0.128(12) 0.090(9) 0.051(8) 0.054(9) 0.078(9)
C161 0.198(18) 0.33(3) 0.194(17) 0.067(15) 0.113(14) 0.082(17)
C16 0.115(8) 0.143(10) 0.205(14) 0.022(10) 0.090(10) 0.016(7)
O5A 0.050(3) 0.062(4) 0.063(3) 0.007(3) 0.015(3) 0.029(3)
C14A 0.081(3) 0.082(3) 0.082(3) 0.0121(11) 0.0078(11) 0.0377(16)
C71C 0.090(12) 0.115(13) 0.150(14) 0.013(10) -0.002(11) 0.077(11)
O14A 0.078(2) 0.078(2) 0.077(2) 0.0111(10) 0.0078(11) 0.0359(13)
C7C 0.065(8) 0.127(13) 0.109(13) 0.011(8) 0.019(8) 0.061(8)
C14B 0.141(16) 0.171(18) 0.084(9) 0.044(10) 0.035(9) 0.066(14)
C13C 0.074(10) 0.174(19) 0.179(19) -0.023(14) -0.057(12) 0.013(11)
C13D 0.093(11) 0.20(2) 0.20(2) -0.058(17) -0.064(13) 0.050(13)
C21 0.120(7) 0.183(10) 0.080(6) 0.026(6) 0.044(5) 0.085(8)
O14 0.0709(17) 0.0719(18) 0.0713(18) 0.0100(10) 0.0075(10) 0.0329(12)
O4A 0.062(5) 0.074(5) 0.079(5) 0.011(3) 0.018(4) 0.034(4)
O6A 0.089(7) 0.093(6) 0.089(6) 0.035(5) 0.018(5) 0.037(6)
O15B 0.095(6) 0.116(7) 0.068(4) 0.025(4) 0.021(4) 0.060(5)
O6B 0.082(7) 0.084(7) 0.082(5) 0.030(5) 0.027(5) 0.048(6)
O15A 0.094(5) 0.103(5) 0.073(5) 0.030(4) 0.028(4) 0.056(5)
C10B 0.097(7) 0.075(6) 0.069(7) -0.011(5) -0.001(5) 0.042(5)

loop_
_atom_type_symbol
_atom_type_description
_atom_type_scat_dispersion_real
_atom_type_scat_dispersion_imag
_atom_type_scat_source
C C 0.0033 0.0016 'International Tables Vol C Tables 4.2.6.8 and 6.1.1.4'
H H 0.0000 0.0000 'International Tables Vol C Tables 4.2.6.8 and 6.1.1.4'
O O 0.0106 0.0060 'International Tables Vol C Tables 4.2.6.8 and 6.1.1.4'
P P 0.1023 0.0942 'International Tables Vol C Tables 4.2.6.8 and 6.1.1.4'
Ti Ti 0.2776 0.4457 'International Tables Vol C Tables 4.2.6.8 and 6.1.1.4'

loop_
_geom_angle_atom_site_label_1
_geom_angle_atom_site_label_2
_geom_angle_atom_site_label_3
_geom_angle
_geom_angle_site_symmetry_1
_geom_angle_site_symmetry_3
_geom_angle_publ_flag
O6B Ti1 O4 98.6(5) . . ?
O6B Ti1 O5 74.7(6) . . ?
O4 Ti1 O5 96.6(4) . . ?
O6B Ti1 O6A 27.7(4) . . ?
O4 Ti1 O6A 75.7(5) . . ?
O5 Ti1 O6A 92.8(5) . . ?
O6B Ti1 O4A 125.6(5) . . ?
O4 Ti1 O4A 31.6(4) . . ?
O5 Ti1 O4A 88.5(5) . . ?
O6A Ti1 O4A 106.6(5) . . ?
O6B Ti1 O5A 107.7(5) . . ?
O4 Ti1 O5A 89.3(4) . . ?
O5 Ti1 O5A 33.2(3) . . ?
O6A Ti1 O5A 122.3(5) . . ?
O4A Ti1 O5A 67.1(4) . . ?
O6B Ti1 O3 105.0(5) . . ?
O4 Ti1 O3 86.2(3) . . ?
O5 Ti1 O3 177.2(3) . . ?
O6A Ti1 O3 87.8(4) . . ?
O4A Ti1 O3 94.0(3) . . ?
O5A Ti1 O3 147.3(3) . . ?
O6B Ti1 O1 156.4(4) . . ?
O4 Ti1 O1 104.8(3) . . ?
O5 Ti1 O1 105.2(3) . . ?
O6A Ti1 O1 161.7(4) . . ?
O4A Ti1 O1 77.6(4) . . ?
O5A Ti1 O1 75.9(3) . . ?
O3 Ti1 O1 73.98(18) . . ?
O6B Ti1 O2 82.6(4) . . ?
O4 Ti1 O2 178.3(3) . . ?
O5 Ti1 O2 84.9(3) . . ?
O6A Ti1 O2 105.0(5) . . ?
O4A Ti1 O2 148.0(4) . . ?
O5A Ti1 O2 91.6(3) . . ?
O3 Ti1 O2 92.3(2) . . ?
O1 Ti1 O2 74.01(17) . . ?
O6B Ti1 Ti4A 160.9(4) . . ?
O4 Ti1 Ti4A 68.5(3) . . ?
O5 Ti1 Ti4A 92.3(3) . . ?
O6A Ti1 Ti4A 144.2(4) . . ?
O4A Ti1 Ti4A 38.2(3) . . ?
O5A Ti1 Ti4A 59.7(3) . . ?
O3 Ti1 Ti4A 88.70(15) . . ?
O1 Ti1 Ti4A 40.27(12) . . ?
O2 Ti1 Ti4A 110.72(15) . . ?
O6B Ti1 Ti4 143.6(5) . . ?
O4 Ti1 Ti4 91.7(3) . . ?
O5 Ti1 Ti4 69.5(3) . . ?
O6A Ti1 Ti4 157.2(4) . . ?
O4A Ti1 Ti4 60.3(3) . . ?
O5A Ti1 Ti4 37.2(3) . . ?
O3 Ti1 Ti4 110.52(15) . . ?
O1 Ti1 Ti4 39.87(12) . . ?
O2 Ti1 Ti4 88.17(15) . . ?
Ti4A Ti1 Ti4 30.52(7) . . ?
O6B Ti1 Ti3 138.3(4) . . ?
O4 Ti1 Ti3 93.2(3) . . ?
O5 Ti1 Ti3 143.4(3) . . ?
O6A Ti1 Ti3 123.8(4) . . ?
O4A Ti1 Ti3 81.8(3) . . ?
O5A Ti1 Ti3 112.2(3) . . ?
O3 Ti1 Ti3 36.01(14) . . ?
O1 Ti1 Ti3 38.24(11) . . ?
O2 Ti1 Ti3 85.07(13) . . ?
Ti4A Ti1 Ti3 58.97(7) . . ?
Ti4 Ti1 Ti3 75.05(6) . . ?
O8 Ti2 O10 105.3(3) . . ?
O8 Ti2 C10B 84.4(6) . . ?
O10 Ti2 C10B 26.9(5) . . ?
O8 Ti2 O2 101.1(2) . . ?
O10 Ti2 O2 96.2(3) . . ?
C10B Ti2 O2 83.8(6) . . ?
O8 Ti2 O9 94.9(2) . . ?
O10 Ti2 O9 81.0(3) . . ?
C10B Ti2 O9 99.5(6) . . ?
O2 Ti2 O9 163.91(19) . . ?
O8 Ti2 O7 97.4(2) . . ?
O10 Ti2 O7 154.9(2) . . ?
C10B Ti2 O7 173.6(6) . . ?
O2 Ti2 O7 89.8(2) . . ?
O9 Ti2 O7 86.5(2) . . ?
O8 Ti2 O1 173.0(3) . . ?
O10 Ti2 O1 81.4(2) . . ?
C10B Ti2 O1 101.4(6) . . ?
O2 Ti2 O1 75.84(17) . . ?
O9 Ti2 O1 88.07(19) . . ?
O7 Ti2 O1 76.43(17) . . ?
O8 Ti2 Ti4 146.5(2) . . ?
O10 Ti2 Ti4 41.7(2) . . ?
C10B Ti2 Ti4 65.5(6) . . ?
O2 Ti2 Ti4 90.47(14) . . ?
O9 Ti2 Ti4 76.83(18) . . ?
O7 Ti2 Ti4 114.13(14) . . ?
O1 Ti2 Ti4 40.43(12) . . ?
O8 Ti2 Ti3 135.6(2) . . ?
O10 Ti2 Ti3 117.2(2) . . ?
C10B Ti2 Ti3 140.0(6) . . ?
O2 Ti2 Ti3 87.12(14) . . ?
O9 Ti2 Ti3 80.25(15) . . ?
O7 Ti2 Ti3 38.56(12) . . ?
O1 Ti2 Ti3 38.75(12) . . ?
Ti4 Ti2 Ti3 75.69(6) . . ?
O8 Ti2 Ti1 138.8(2) . . ?
O10 Ti2 Ti1 86.2(2) . . ?
C10B Ti2 Ti1 90.8(6) . . ?
O2 Ti2 Ti1 37.74(12) . . ?
O9 Ti2 Ti1 126.19(15) . . ?
O7 Ti2 Ti1 83.76(15) . . ?
O1 Ti2 Ti1 38.23(12) . . ?
Ti4 Ti2 Ti1 59.98(5) . . ?
Ti3 Ti2 Ti1 60.18(5) . . ?
O13 Ti3 O12 100.5(3) . . ?
O13 Ti3 O3 99.8(3) . . ?
O12 Ti3 O3 92.9(2) . . ?
O13 Ti3 O11 97.2(3) . . ?
O12 Ti3 O11 88.5(3) . . ?
O3 Ti3 O11 162.4(2) . . ?
O13 Ti3 O7 94.8(2) . . ?
O12 Ti3 O7 164.3(3) . . ?
O3 Ti3 O7 88.0(2) . . ?
O11 Ti3 O7 86.0(2) . . ?
O13 Ti3 O1 169.1(2) . . ?
O12 Ti3 O1 89.6(2) . . ?
O3 Ti3 O1 75.57(18) . . ?
O11 Ti3 O1 86.90(19) . . ?
O7 Ti3 O1 75.38(17) . . ?
O13 Ti3 Ti4A 150.1(2) . . ?
O12 Ti3 Ti4A 50.6(2) . . ?
O3 Ti3 Ti4A 90.61(15) . . ?
O11 Ti3 Ti4A 76.72(18) . . ?
O7 Ti3 Ti4A 113.65(15) . . ?
O1 Ti3 Ti4A 40.72(12) . . ?
O13 Ti3 Ti2 132.0(2) . . ?
O12 Ti3 Ti2 127.0(2) . . ?
O3 Ti3 Ti2 85.91(15) . . ?
O11 Ti3 Ti2 79.32(14) . . ?
O7 Ti3 Ti2 37.34(13) . . ?
O1 Ti3 Ti2 38.90(11) . . ?
Ti4A Ti3 Ti2 76.39(6) . . ?
O13 Ti3 Ti1 137.2(2) . . ?
O12 Ti3 Ti1 88.11(19) . . ?
O3 Ti3 Ti1 37.57(13) . . ?
O11 Ti3 Ti1 125.07(16) . . ?
O7 Ti3 Ti1 83.06(14) . . ?
O1 Ti3 Ti1 38.28(12) . . ?
Ti4A Ti3 Ti1 59.62(7) . . ?
Ti2 Ti3 Ti1 60.31(4) . . ?
O16A Ti4 Ti4A 77.5(6) . . ?
O16A Ti4 O14 42.4(6) . . ?
Ti4A Ti4 O14 35.1(3) . . ?
O16A Ti4 O16 54.9(6) . . ?
Ti4A Ti4 O16 129.5(3) . . ?
O14 Ti4 O16 95.6(4) . . ?
O16A Ti4 O15A 106.9(7) . . ?
Ti4A Ti4 O15A 77.5(4) . . ?
O14 Ti4 O15A 90.4(4) . . ?
O16 Ti4 O15A 99.0(5) . . ?
O16A Ti4 O5A 91.9(7) . . ?
Ti4A Ti4 O5A 96.7(3) . . ?
O14 Ti4 O5A 96.6(4) . . ?
O16 Ti4 O5A 100.6(4) . . ?
O15A Ti4 O5A 158.4(4) . . ?
O16A Ti4 O1 138.8(6) . . ?
Ti4A Ti4 O1 65.91(16) . . ?
O14 Ti4 O1 99.6(3) . . ?
O16 Ti4 O1 164.6(3) . . ?
O15A Ti4 O1 83.8(4) . . ?
O5A Ti4 O1 74.9(3) . . ?
O16A Ti4 O15B 100.3(7) . . ?
Ti4A Ti4 O15B 57.8(4) . . ?
O14 Ti4 O15B 74.0(5) . . ?
O16 Ti4 O15B 110.9(5) . . ?
O15A Ti4 O15B 19.7(4) . . ?
O5A Ti4 O15B 147.7(5) . . ?
O1 Ti4 O15B 76.4(4) . . ?
O16A Ti4 O10 142.6(7) . . ?
Ti4A Ti4 O10 139.8(2) . . ?
O14 Ti4 O10 174.8(4) . . ?
O16 Ti4 O10 89.6(3) . . ?
O15A Ti4 O10 88.4(4) . . ?
O5A Ti4 O10 82.8(3) . . ?
O1 Ti4 O10 75.3(2) . . ?
O15B Ti4 O10 103.8(4) . . ?
O16A Ti4 Ti2 173.3(6) . . ?
Ti4A Ti4 Ti2 103.59(15) . . ?
O14 Ti4 Ti2 138.5(3) . . ?
O16 Ti4 Ti2 125.7(3) . . ?
O15A Ti4 Ti2 79.8(3) . . ?
O5A Ti4 Ti2 81.4(3) . . ?
O1 Ti4 Ti2 39.65(12) . . ?
O15B Ti4 Ti2 85.8(4) . . ?
O10 Ti4 Ti2 36.32(17) . . ?
O16A Ti4 Ti1 113.7(6) . . ?
Ti4A Ti4 Ti1 73.61(13) . . ?
O14 Ti4 Ti1 93.2(3) . . ?
O16 Ti4 Ti1 137.5(3) . . ?
O15A Ti4 Ti1 122.5(4) . . ?
O5A Ti4 Ti1 37.0(3) . . ?
O1 Ti4 Ti1 39.01(12) . . ?
O15B Ti4 Ti1 111.5(4) . . ?
O10 Ti4 Ti1 83.25(19) . . ?
Ti2 Ti4 Ti1 60.80(6) . . ?
O9 P1 O11 109.5(3) . . ?
O9 P1 O15A 101.7(5) . . ?
O11 P1 O15A 121.5(5) . . ?
O9 P1 O15B 124.0(6) . . ?
O11 P1 O15B 96.3(6) . . ?
O15A P1 O15B 27.4(6) . . ?
O9 P1 C0C 108.0(4) . . ?
O11 P1 C0C 108.8(4) . . ?
O15A P1 C0C 106.6(5) . . ?
O15B P1 C0C 109.0(6) . . ?
Ti1 O1 Ti3 103.48(18) . . ?
Ti1 O1 Ti2 103.44(18) . . ?
Ti3 O1 Ti2 102.35(18) . . ?
Ti1 O1 Ti4A 100.06(19) . . ?
Ti3 O1 Ti4A 99.21(18) . . ?
Ti2 O1 Ti4A 143.2(2) . . ?
Ti1 O1 Ti4 101.13(19) . . ?
Ti3 O1 Ti4 141.7(2) . . ?
Ti2 O1 Ti4 99.92(18) . . ?
Ti4A O1 Ti4 47.41(14) . . ?
C2 O2 Ti2 125.1(5) . . ?
C2 O2 Ti1 125.5(5) . . ?
Ti2 O2 Ti1 106.46(19) . . ?
C3 O3 Ti3 125.3(5) . . ?
C3 O3 Ti1 124.5(5) . . ?
Ti3 O3 Ti1 106.4(2) . . ?
O4A O4 C4 73.5(9) . . ?
O4A O4 Ti1 83.4(8) . . ?
C4 O4 Ti1 141.5(8) . . ?
O5A O5 C5 77.8(9) . . ?
O5A O5 Ti1 81.7(7) . . ?
C5 O5 Ti1 156.6(9) . . ?
C7C O7 C7 38.9(9) . . ?
C7C O7 Ti2 115.6(9) . . ?
C7 O7 Ti2 129.1(7) . . ?
C7C O7 Ti3 120.5(9) . . ?
C7 O7 Ti3 126.7(7) . . ?
Ti2 O7 Ti3 104.1(2) . . ?
C8 O8 Ti2 152.2(8) . . ?
P1 O9 Ti2 121.3(3) . . ?
C10B O10 C10A 84.8(15) . . ?
C10B O10 Ti2 74.9(14) . . ?
C10A O10 Ti2 124.1(7) . . ?
C10B O10 Ti4 147.4(15) . . ?
C10A O10 Ti4 120.6(7) . . ?
Ti2 O10 Ti4 101.9(3) . . ?
P1 O11 Ti3 122.4(3) . . ?
C12 O12 Ti3 129.8(7) . . ?
C12 O12 Ti4A 115.0(7) . . ?
Ti3 O12 Ti4A 93.7(2) . . ?
C13C O13 Ti3 161.6(15) . . ?
C16 O16 O16A 104.8(9) . . ?
C16 O16 Ti4 140.2(9) . . ?
O16A O16 Ti4 36.9(5) . . ?
C1C C0C C1B 109.5(9) . . ?
C1C C0C C1A 110.5(9) . . ?
C1B C0C C1A 109.9(10) . . ?
C1C C0C P1 109.4(8) . . ?
C1B C0C P1 108.5(6) . . ?
C1A C0C P1 109.0(7) . . ?
C7C C7 C71 107(3) . . ?
C7C C7 O7 76.9(18) . . ?
C71 C7 O7 172(2) . . ?
C7C C7 C71C 30.0(14) . . ?
C71 C7 C71C 78(2) . . ?
O7 C7 C71C 106.4(17) . . ?
C41 C4 O4 98.4(11) . . ?
C41 C4 O4A 113.1(12) . . ?
O4 C4 O4A 41.0(5) . . ?
O14A C14 C14A 83(3) . . ?
O14A C14 O14 72(3) . . ?
C14A C14 O14 105.8(14) . . ?
O14A C14 C141 52(3) . . ?
C14A C14 C141 30.8(10) . . ?
O14 C14 C141 94.6(11) . . ?
O14A C14 Ti4A 69(3) . . ?
C14A C14 Ti4A 136.1(13) . . ?
O14 C14 Ti4A 34.3(5) . . ?
C141 C14 Ti4A 113.8(11) . . ?
O5 C5 C51 97.4(11) . . ?
O5 C5 O5A 43.7(5) . . ?
C51 C5 O5A 127.6(12) . . ?
O2 C2 C21 110.1(7) . . ?
C81 C8 O8 116.7(13) . . ?
C13C C13 C13D 68(6) . . ?
C7 C71 C7C 37.4(15) . . ?
C7 C71 C71C 65.6(18) . . ?
C7C C71 C71C 29.0(9) . . ?
O6A C6 C61 111.6(10) . . ?
O6A C6 O6B 34.5(6) . . ?
C61 C6 O6B 105.4(9) . . ?
C10A C101 C10B 54.8(9) . . ?
C101 C10A O10 106.6(11) . . ?
C101 C10A C10B 77.6(10) . . ?
O10 C10A C10B 32.9(6) . . ?
C13D C131 C13C 53(3) . . ?
C121 C12 O12 101.9(11) . . ?
O14 Ti4A Ti4 78.6(5) . . ?
O14 Ti4A O14A 54.6(6) . . ?
Ti4 Ti4A O14A 125.4(5) . . ?
O14 Ti4A O16A 42.4(6) . . ?
Ti4 Ti4A O16A 36.2(4) . . ?
O14A Ti4A O16A 93.3(6) . . ?
O14 Ti4A C14 53.1(7) . . ?
Ti4 Ti4A C14 131.1(5) . . ?
O14A Ti4A C14 17.3(6) . . ?
O16A Ti4A C14 95.3(7) . . ?
O14 Ti4A O15B 105.0(7) . . ?
Ti4 Ti4A O15B 75.2(5) . . ?
O14A Ti4A O15B 90.2(6) . . ?
O16A Ti4A O15B 89.8(6) . . ?
C14 Ti4A O15B 107.4(6) . . ?
O14 Ti4A O4A 93.0(6) . . ?
Ti4 Ti4A O4A 98.2(3) . . ?
O14A Ti4A O4A 109.5(5) . . ?
O16A Ti4A O4A 96.4(5) . . ?
C14 Ti4A O4A 92.2(6) . . ?
O15B Ti4A O4A 158.9(5) . . ?
O14 Ti4A O1 141.1(6) . . ?
Ti4 Ti4A O1 66.68(16) . . ?
O14A Ti4A O1 164.1(5) . . ?
O16A Ti4A O1 101.0(4) . . ?
C14 Ti4A O1 160.7(5) . . ?
O15B Ti4A O1 83.0(4) . . ?
O4A Ti4A O1 76.0(3) . . ?
O14 Ti4A O15A 99.3(6) . . ?
Ti4 Ti4A O15A 57.1(3) . . ?
O14A Ti4A O15A 100.9(5) . . ?
O16A Ti4A O15A 74.8(5) . . ?
C14 Ti4A O15A 118.0(6) . . ?
O15B Ti4A O15A 18.0(5) . . ?
O4A Ti4A O15A 148.9(4) . . ?
O1 Ti4A O15A 76.6(3) . . ?
O14 Ti4A O12 141.4(6) . . ?
Ti4 Ti4A O12 140.0(2) . . ?
O14A Ti4A O12 91.5(5) . . ?
O16A Ti4A O12 175.0(4) . . ?
C14 Ti4A O12 88.8(5) . . ?
O15B Ti4A O12 91.6(5) . . ?
O4A Ti4A O12 80.7(4) . . ?
O1 Ti4A O12 74.40(19) . . ?
O15A Ti4A O12 105.6(4) . . ?
O14 Ti4A Ti3 175.4(5) . . ?
Ti4 Ti4A Ti3 104.30(15) . . ?
O14A Ti4A Ti3 124.5(5) . . ?
O16A Ti4A Ti3 140.2(4) . . ?
C14 Ti4A Ti3 124.4(5) . . ?
O15B Ti4A Ti3 79.3(5) . . ?
O4A Ti4A Ti3 83.1(3) . . ?
O1 Ti4A Ti3 40.07(12) . . ?
O15A Ti4A Ti3 85.3(3) . . ?
O12 Ti4A Ti3 35.68(13) . . ?
O14 Ti4A Ti1 116.5(5) . . ?
Ti4 Ti4A Ti1 75.86(12) . . ?
O14A Ti4A Ti1 146.4(4) . . ?
O16A Ti4A Ti1 94.9(4) . . ?
C14 Ti4A Ti1 129.2(5) . . ?
O15B Ti4A Ti1 122.3(4) . . ?
O4A Ti4A Ti1 37.2(3) . . ?
O1 Ti4A Ti1 39.67(13) . . ?
O15A Ti4A Ti1 112.8(3) . . ?
O12 Ti4A Ti1 80.33(16) . . ?
Ti3 Ti4A Ti1 61.40(6) . . ?
O3 C3 C31 110.4(8) . . ?
Ti4 O16A O14 101.4(10) . . ?
Ti4 O16A O16 88.2(8) . . ?
O14 O16A O16 158.4(11) . . ?
Ti4 O16A Ti4A 66.3(6) . . ?
O14 O16A Ti4A 35.1(6) . . ?
O16 O16A Ti4A 149.0(9) . . ?
C14B C141 C14A 105(4) . . ?
C14B C141 O14A 131(3) . . ?
C14A C141 O14A 68.5(18) . . ?
C14B C141 C14 128(3) . . ?
C14A C141 C14 51.5(17) . . ?
O14A C141 C14 17.0(7) . . ?
C161 C16 O16 115.3(19) . . ?
O5 O5A C5 58.5(8) . . ?
O5 O5A Ti1 65.1(7) . . ?
C5 O5A Ti1 122.5(7) . . ?
O5 O5A Ti4 161.8(9) . . ?
C5 O5A Ti4 124.5(7) . . ?
Ti1 O5A Ti4 105.8(4) . . ?
C141 C14A C14 98(2) . . ?
C141 C14A O14A 75.4(19) . . ?
C14 C14A O14A 22.4(8) . . ?
C141 C14A C14B 36(2) . . ?
C14 C14A C14B 117.6(19) . . ?
O14A C14A C14B 98.7(18) . . ?
C7C C71C C7 39(2) . . ?
C7C C71C C71 74(3) . . ?
C7 C71C C71 36.3(9) . . ?
C14 O14A O14 86(3) . . ?
C14 O14A C14A 74(3) . . ?
O14 O14A C14A 107.4(12) . . ?
C14 O14A C141 110(3) . . ?
O14 O14A C141 111.0(13) . . ?
C14A O14A C141 36.1(10) . . ?
C14 O14A Ti4A 94(3) . . ?
O14 O14A Ti4A 37.1(5) . . ?
C14A O14A Ti4A 144.2(12) . . ?
C141 O14A Ti4A 139.8(12) . . ?
C71C C7C C7 111(3) . . ?
C71C C7C O7 169(3) . . ?
C7 C7C O7 64.2(17) . . ?
C71C C7C C71 77(3) . . ?
C7 C7C C71 35.9(14) . . ?
O7 C7C C71 99.8(18) . . ?
C141 C14B C14A 38(2) . . ?
C13 C13C C13D 68(5) . . ?
C13 C13C O13 115(5) . . ?
C13D C13C O13 142(3) . . ?
C13 C13C C131 122(6) . . ?
C13D C13C C131 54(2) . . ?
O13 C13C C131 107(3) . . ?
C131 C13D C13C 72(3) . . ?
C131 C13D C13 116(4) . . ?
C13C C13D C13 44(3) . . ?
Ti4A O14 O16A 102.4(9) . . ?
Ti4A O14 O14A 88.3(8) . . ?
O16A O14 O14A 150.1(11) . . ?
Ti4A O14 C14 92.6(9) . . ?
O16A O14 C14 163.5(12) . . ?
O14A O14 C14 21.8(7) . . ?
Ti4A O14 Ti4 66.3(5) . . ?
O16A O14 Ti4 36.2(6) . . ?
O14A O14 Ti4 141.6(8) . . ?
C14 O14 Ti4 157.4(9) . . ?
O4 O4A C4 65.5(8) . . ?
O4 O4A Ti1 65.0(7) . . ?
C4 O4A Ti1 122.0(8) . . ?
O4 O4A Ti4A 157.7(10) . . ?
C4 O4A Ti4A 131.8(8) . . ?
Ti1 O4A Ti4A 104.6(5) . . ?
O6B O6A C6 81.7(14) . . ?
O6B O6A Ti1 73.4(12) . . ?
C6 O6A Ti1 141.7(10) . . ?
O15A O15B P1 72.3(16) . . ?
O15A O15B Ti4A 109.2(18) . . ?
P1 O15B Ti4A 127.8(8) . . ?
O15A O15B Ti4 62.2(15) . . ?
P1 O15B Ti4 109.8(7) . . ?
Ti4A O15B Ti4 47.0(3) . . ?
O6A O6B C6 63.8(12) . . ?
O6A O6B Ti1 78.9(13) . . ?
C6 O6B Ti1 133.0(9) . . ?
O15B O15A P1 80.3(17) . . ?
O15B O15A Ti4 98.1(17) . . ?
P1 O15A Ti4 125.4(6) . . ?
O15B O15A Ti4A 52.7(15) . . ?
P1 O15A Ti4A 110.2(6) . . ?
Ti4 O15A Ti4A 45.3(2) . . ?
O10 C10B C10A 62.2(14) . . ?
O10 C10B C101 105.1(18) . . ?
C10A C10B C101 47.6(8) . . ?
O10 C10B Ti2 78.2(13) . . ?
C10A C10B Ti2 115.5(12) . . ?
C101 C10B Ti2 149.5(12) . . ?

loop_
_geom_bond_atom_site_label_1
_geom_bond_atom_site_label_2
_geom_bond_distance
_geom_bond_site_symmetry_2
_geom_bond_publ_flag
Ti1 O6B 1.776(12) . ?
Ti1 O4 1.797(8) . ?
Ti1 O5 1.826(10) . ?
Ti1 O6A 1.819(11) . ?
Ti1 O4A 1.969(10) . ?
Ti1 O5A 1.993(9) . ?
Ti1 O3 2.040(5) . ?
Ti1 O1 2.045(4) . ?
Ti1 O2 2.051(4) . ?
Ti1 Ti4A 3.154(3) . ?
Ti1 Ti4 3.188(3) . ?
Ti1 Ti3 3.210(2) . ?
Ti2 O8 1.777(5) . ?
Ti2 O10 1.915(6) . ?
Ti2 C10B 1.890(19) . ?
Ti2 O2 1.961(5) . ?
Ti2 O9 1.978(5) . ?
Ti2 O7 1.994(5) . ?
Ti2 O1 2.050(4) . ?
Ti2 Ti4 3.164(3) . ?
Ti2 Ti3 3.189(2) . ?
Ti3 O13 1.750(5) . ?
Ti3 O12 1.831(5) . ?
Ti3 O3 1.968(5) . ?
Ti3 O11 1.990(5) . ?
Ti3 O7 2.049(4) . ?
Ti3 O1 2.043(4) . ?
Ti3 Ti4A 3.133(4) . ?
Ti4 O16A 1.076(11) . ?
Ti4 Ti4A 1.670(4) . ?
Ti4 O14 1.788(9) . ?
Ti4 O16 1.791(8) . ?
Ti4 O15A 1.973(11) . ?
Ti4 O5A 2.004(10) . ?
Ti4 O1 2.083(5) . ?
Ti4 O15B 2.208(14) . ?
Ti4 O10 2.153(7) . ?
P1 O9 1.521(5) . ?
P1 O11 1.522(6) . ?
P1 O15A 1.559(12) . ?
P1 O15B 1.612(14) . ?
P1 C0C 1.787(9) . ?
O1 Ti4A 2.071(5) . ?
O2 C2 1.450(8) . ?
O3 C3 1.424(9) . ?
O4 O4A 1.039(12) . ?
O4 C4 1.442(8) . ?
O5 O5A 1.102(11) . ?
O5 C5 1.359(13) . ?
O7 C7C 1.61(2) . ?
O7 C7 1.484(16) . ?
O8 C8 1.435(12) . ?
O10 C10B 0.885(16) . ?
O10 C10A 1.441(14) . ?
O12 C12 1.434(13) . ?
O12 Ti4A 2.428(7) . ?
O13 C13C 1.32(2) . ?
O16 C16 1.372(14) . ?
O16 O16A 1.467(13) . ?
C0C C1C 1.516(15) . ?
C0C C1B 1.541(12) . ?
C0C C1A 1.543(14) . ?
C7 C7C 1.04(2) . ?
C7 C71 0.998(18) . ?
C7 C71C 1.53(3) . ?
C4 C41 1.372(16) . ?
C4 O4A 1.520(14) . ?
C14 O14A 0.554(18) . ?
C14 C14A 1.40(2) . ?
C14 O14 1.490(18) . ?
C14 C141 1.77(2) . ?
C14 Ti4A 1.861(16) . ?
C5 C51 1.355(15) . ?
C5 O5A 1.558(14) . ?
C2 C21 1.469(12) . ?
C8 C81 1.329(15) . ?
C13 C13C 0.88(6) . ?
C13 C13D 1.18(6) . ?
C71 C7C 1.63(3) . ?
C71 C71C 1.65(3) . ?
C6 O6A 1.368(14) . ?
C6 C61 1.471(13) . ?
C6 O6B 1.509(15) . ?
C101 C10A 1.468(17) . ?
C101 C10B 1.94(2) . ?
C121 C12 1.395(16) . ?
C10A C10B 1.62(2) . ?
C131 C13D 1.20(5) . ?
C131 C13C 1.41(5) . ?
Ti4A O14 1.049(9) . ?
Ti4A O14A 1.738(13) . ?
Ti4A O16A 1.781(12) . ?
Ti4A O15B 1.932(14) . ?
Ti4A O4A 2.017(12) . ?
Ti4A O15A 2.293(11) . ?
C3 C31 1.454(13) . ?
O16A O14 1.230(12) . ?
C141 C14B 0.87(3) . ?
C141 C14A 0.91(2) . ?
C141 O14A 1.50(2) . ?
C161 C16 1.19(2) . ?
C14A O14A 1.44(2) . ?
C14A C14B 1.42(3) . ?
C71C C7C 0.82(2) . ?
O14A O14 1.418(15) . ?
C13C C13D 1.19(4) . ?
O6A O6B 0.863(13) . ?
O15B O15A 0.752(15) . ?
